data_7013955
loop_
_publ_author_name
'Avent, Anthony G.'
'Caro, Catherine F.'
'Hitchcock, Peter B.'
'Lappert, Michael F.'
'Li, Zhengning'
'Wei, Xue-Hong'

_publ_section_title
;
 Synthetic and structural experiments on yttrium, cerium and magnesium
 trimethylsilylmethyls and their reaction products with nitriles; with
 a note on two cerium beta-diketiminates.
;
_journal_issue 10
_journal_name_full 'Dalton transactions (Cambridge, England : 2003)'
_journal_page_first 1567
_journal_page_last 1577
_journal_paper_doi 10.1039/b316695n
_journal_year 2004
_chemical_compound_source 'synthesis as described'
_chemical_formula_moiety 'C21 H57 Si6 Y1'
_chemical_formula_sum 'C21 H57 Si6 Y'
_chemical_formula_weight 567.12
_chemical_name_common '[Y{CH(SiMe3)2}3]''
_chemical_name_systematic
;
?
;
_space_group_IT_number 159
_symmetry_cell_setting hexagonal
_symmetry_Int_Tables_number 159
_symmetry_space_group_name_Hall 'P 3 -2c'
_symmetry_space_group_name_H-M 'P 3 1 c'
_atom_sites_solution_hydrogens geom
_atom_sites_solution_primary direct
_atom_sites_solution_secondary difmap
_audit_conform_dict_location ftp://ftp.iucr.org/cifdics/cif_core.dic
_audit_conform_dict_name cif_core.dic
_audit_conform_dict_version 2.1
_audit_creation_date 2001-12-03T16:00:34-00:00
_audit_creation_method 'WinGX routine CIF_UPDATE'
_cell_angle_alpha 90
_cell_angle_beta 90
_cell_angle_gamma 120
_cell_formula_units_Z 2
_cell_length_a 16.2345(10)
_cell_length_b 16.2345(10)
_cell_length_c 8.6294(3)
_cell_measurement_reflns_used 6016
_cell_measurement_temperature 173(2)
_cell_measurement_theta_max 25.028
_cell_measurement_theta_min 4.076
_cell_measurement_wavelength 0.71073
_cell_volume 1969.65(18)
_computing_cell_refinement 'HKL Scalepack (Otwinowski & Minor 1997)'
_computing_data_reduction 'HKL Denzo and Scalepack (Otwinowski & Minor 1997)'
_computing_molecular_graphics 'Ortep-3 for Windows (Farrugia, 1997)'
_computing_publication_material 'WinGX publication routines (Farrugia, 1999)'
_computing_structure_refinement 'SHELXL-97 (Sheldrick, 1997)'
_computing_structure_solution 'SHELXS-97 (Sheldrick, 1997)'
_diffrn_ambient_temperature 173(2)
_diffrn_measured_fraction_theta_full 0.995
_diffrn_measured_fraction_theta_max 0.995
_diffrn_measurement_device KappaCCD
_diffrn_measurement_method CCD
_diffrn_radiation_monochromator graphite
_diffrn_radiation_probe x-ray
_diffrn_radiation_type MoK\a
_diffrn_radiation_wavelength 0.71073
_diffrn_reflns_av_R_equivalents 0.0673
_diffrn_reflns_av_unetI/netI 0.0532
_diffrn_reflns_limit_h_max 19
_diffrn_reflns_limit_h_min -17
_diffrn_reflns_limit_k_max 12
_diffrn_reflns_limit_k_min -19
_diffrn_reflns_limit_l_max 7
_diffrn_reflns_limit_l_min -10
_diffrn_reflns_number 9004
_diffrn_reflns_theta_full 25.02
_diffrn_reflns_theta_max 25.02
_diffrn_reflns_theta_min 4.35
_exptl_absorpt_coefficient_mu 1.669
_exptl_absorpt_correction_T_max 0.835
_exptl_absorpt_correction_T_min 0.712
_exptl_absorpt_correction_type multi-scan
_exptl_absorpt_process_details
;
[c.f. r.h. blessing, acta cryst. (1995), a51, 33-38]
;
_exptl_crystal_colour colourless
_exptl_crystal_density_diffrn 0.956
_exptl_crystal_density_method 'not measured'
_exptl_crystal_description needle
_exptl_crystal_F_000 612
_exptl_crystal_size_max 0.4
_exptl_crystal_size_mid 0.1
_exptl_crystal_size_min 0.05
_refine_diff_density_max 0.814
_refine_diff_density_min -0.433
_refine_diff_density_rms 0.071
_refine_ls_abs_structure_details 'Flack H D (1983), Acta Cryst. A39, 876-881'
_refine_ls_abs_structure_Flack -0.009(11)
_refine_ls_extinction_method none
_refine_ls_goodness_of_fit_ref 1.102
_refine_ls_hydrogen_treatment riding
_refine_ls_matrix_type full
_refine_ls_number_parameters 85
_refine_ls_number_reflns 2180
_refine_ls_number_restraints 1
_refine_ls_restrained_S_all 1.102
_refine_ls_R_factor_all 0.0582
_refine_ls_R_factor_gt 0.0475
_refine_ls_shift/su_max 0
_refine_ls_shift/su_mean 0
_refine_ls_structure_factor_coef Fsqd
_refine_ls_weighting_details 'calc w=1/[\s^2^(Fo^2^)+(0.0526P)^2^+2.0790P] where P=(Fo^2^+2Fc^2^)/3'
_refine_ls_weighting_scheme calc
_refine_ls_wR_factor_gt 0.1144
_refine_ls_wR_factor_ref 0.1193
_reflns_number_gt 1927
_reflns_number_total 2180
_reflns_threshold_expression >2sigma(I)
_cod_data_source_file b316695n.txt
_cod_data_source_block (1)-dec101
_cod_original_sg_symbol_H-M P31c
_cod_database_code 7013955

loop_
_symmetry_equiv_pos_as_xyz
'x, y, z'
'-y, x-y, z'
'y, x, z+1/2'
'-x+y, -x, z'
'-x, -x+y, z+1/2'
'x-y, -y, z+1/2'

loop_
_atom_site_label
_atom_site_type_symbol
_atom_site_fract_x
_atom_site_fract_y
_atom_site_fract_z
_atom_site_U_iso_or_equiv
_atom_site_adp_type
_atom_site_occupancy
_atom_site_symmetry_multiplicity
_atom_site_calc_flag
_atom_site_refinement_flags
_atom_site_disorder_assembly
_atom_site_disorder_group
Y Y 0.3333 0.6667 0.67374(12) 0.0325(2) Uani 1 3 d S . .
Si1 Si 0.55009(11) 0.71103(12) 0.59937(16) 0.0422(4) Uani 1 1 d . . .
Si2 Si 0.55429(12) 0.83092(11) 0.89685(16) 0.0443(4) Uani 1 1 d . . .
C1 C 0.4889(4) 0.7264(4) 0.7683(6) 0.0368(13) Uani 1 1 d . . .
H1 H 0.4809 0.6734 0.8373 0.044 Uiso 1 1 calc R . .
C2 C 0.4524(4) 0.6307(5) 0.4547(6) 0.0494(15) Uani 1 1 d . . .
H2A H 0.4817 0.6209 0.3626 0.074 Uiso 1 1 calc R . .
H2B H 0.4158 0.6612 0.4244 0.074 Uiso 1 1 calc R . .
H2C H 0.4099 0.5692 0.5034 0.074 Uiso 1 1 calc R . .
C3 C 0.6196(5) 0.6500(6) 0.6398(9) 0.067(2) Uani 1 1 d . . .
H3A H 0.6493 0.6455 0.5438 0.1 Uiso 1 1 calc R . .
H3B H 0.5769 0.586 0.68 0.1 Uiso 1 1 calc R . .
H3C H 0.669 0.6866 0.7167 0.1 Uiso 1 1 calc R . .
C4 C 0.6294(5) 0.8235(5) 0.4925(7) 0.0624(19) Uani 1 1 d . . .
H4A H 0.6589 0.8096 0.4048 0.094 Uiso 1 1 calc R . .
H4B H 0.6792 0.8685 0.5625 0.094 Uiso 1 1 calc R . .
H4C H 0.5919 0.8514 0.4543 0.094 Uiso 1 1 calc R . .
C5 C 0.6790(5) 0.8612(6) 0.9491(10) 0.078(2) Uani 1 1 d . . .
H5A H 0.7076 0.9173 1.0165 0.117 Uiso 1 1 calc R . .
H5B H 0.717 0.8746 0.8545 0.117 Uiso 1 1 calc R . .
H5C H 0.6772 0.8073 1.0036 0.117 Uiso 1 1 calc R . .
C6 C 0.5646(5) 0.9415(5) 0.8096(8) 0.0636(19) Uani 1 1 d . . .
H6A H 0.5995 0.9951 0.8807 0.095 Uiso 1 1 calc R . .
H6B H 0.5009 0.9322 0.7918 0.095 Uiso 1 1 calc R . .
H6C H 0.5987 0.9551 0.7109 0.095 Uiso 1 1 calc R . .
C7 C 0.4875(6) 0.8071(6) 1.0846(7) 0.072(2) Uani 1 1 d . . .
H7A H 0.5213 0.862 1.1535 0.109 Uiso 1 1 calc R . .
H7B H 0.483 0.7506 1.134 0.109 Uiso 1 1 calc R . .
H7C H 0.4234 0.7962 1.0642 0.109 Uiso 1 1 calc R . .

loop_
_atom_site_aniso_label
_atom_site_aniso_U_11
_atom_site_aniso_U_22
_atom_site_aniso_U_33
_atom_site_aniso_U_23
_atom_site_aniso_U_13
_atom_site_aniso_U_12
Y 0.0353(3) 0.0353(3) 0.0270(4) 0 0 0.01765(15)
Si1 0.0399(9) 0.0513(10) 0.0375(9) 0.0046(7) 0.0038(7) 0.0244(8)
Si2 0.0453(10) 0.0381(9) 0.0410(9) -0.0010(7) -0.0097(7) 0.0145(8)
C1 0.039(3) 0.037(3) 0.033(3) 0.004(2) 0.000(2) 0.018(3)
C2 0.056(4) 0.056(4) 0.038(3) -0.007(3) 0.003(3) 0.029(3)
C3 0.058(4) 0.093(6) 0.071(5) 0.014(4) 0.007(3) 0.054(4)
C4 0.054(4) 0.072(5) 0.050(4) 0.013(3) 0.012(3) 0.023(4)
C5 0.052(5) 0.058(5) 0.111(6) -0.004(4) -0.029(4) 0.017(4)
C6 0.072(5) 0.039(4) 0.074(5) 0.000(3) -0.021(4) 0.023(4)
C7 0.087(6) 0.071(5) 0.041(4) -0.013(3) 0.001(3) 0.026(4)

loop_
_atom_type_symbol
_atom_type_description
_atom_type_scat_dispersion_real
_atom_type_scat_dispersion_imag
_atom_type_scat_source
C C 0.0033 0.0016 'International Tables Vol C Tables 4.2.6.8 and 6.1.1.4'
H H 0 0 'International Tables Vol C Tables 4.2.6.8 and 6.1.1.4'
Y Y -2.7962 3.5667 'International Tables Vol C Tables 4.2.6.8 and 6.1.1.4'
Si Si 0.0817 0.0704 'International Tables Vol C Tables 4.2.6.8 and 6.1.1.4'

loop_
_geom_angle_atom_site_label_1
_geom_angle_atom_site_label_2
_geom_angle_atom_site_label_3
_geom_angle
_geom_angle_site_symmetry_1
_geom_angle_site_symmetry_3
_geom_angle_publ_flag
C1 Y C1 108.63(13) 2_665 4_565 ?
C1 Y C1 108.63(13) 2_665 . ?
C1 Y C1 108.63(13) 4_565 . ?
C1 Si1 C3 115.6(3) . . ?
C1 Si1 C4 114.3(3) . . ?
C3 Si1 C4 107.8(3) . . ?
C1 Si1 C2 106.6(3) . . ?
C3 Si1 C2 105.9(3) . . ?
C4 Si1 C2 105.9(3) . . ?
C1 Si2 C6 111.9(3) . . ?
C1 Si2 C7 108.7(3) . . ?
C6 Si2 C7 108.0(4) . . ?
C1 Si2 C5 115.5(3) . . ?
C6 Si2 C5 106.1(4) . . ?
C7 Si2 C5 106.3(4) . . ?
Si1 C1 Si2 119.7(3) . . ?
Si1 C1 Y 102.1(2) . . ?
Si2 C1 Y 126.2(3) . . ?

loop_
_geom_bond_atom_site_label_1
_geom_bond_atom_site_label_2
_geom_bond_distance
_geom_bond_site_symmetry_2
_geom_bond_publ_flag
Y C1 2.353(5) 2_665 ?
Y C1 2.353(5) 4_565 ?
Y C1 2.353(5) . ?
Si1 C1 1.850(5) . ?
Si1 C3 1.869(7) . ?
Si1 C4 1.869(7) . ?
Si1 C2 1.925(6) . ?
Si2 C1 1.853(6) . ?
Si2 C6 1.876(6) . ?
Si2 C7 1.879(7) . ?
Si2 C5 1.884(7) . ?
